data_4510500
loop_
_publ_author_name
'Thu\'ery, Pierre'

_publ_section_title
;
 Increasing Complexity in the Uranyl Ion--Kemp&#x2019;s Triacid System:
 From One- and Two-Dimensional Polymers to Uranyl--Copper(II) Dodeca- and
 Hexadecanuclear Species
;
_journal_issue 5
_journal_name_full 'Crystal Growth &amp; Design'
_journal_page_first 2665
_journal_paper_doi 10.1021/cg500353k
_journal_volume 14
_journal_year 2014
_chemical_formula_sum 'C23 H27 N2 O8.75 U'
_chemical_formula_weight 709.50
_space_group_IT_number 60
_symmetry_cell_setting orthorhombic
_symmetry_space_group_name_Hall '-P 2n 2ab'
_symmetry_space_group_name_H-M 'P b c n'
_atom_sites_solution_hydrogens geom
_atom_sites_solution_primary direct
_atom_sites_solution_secondary difmap
_audit_creation_method SHELXL-97
_cell_angle_alpha 90.00
_cell_angle_beta 90.00
_cell_angle_gamma 90.00
_cell_formula_units_Z 8
_cell_length_a 20.6245(7)
_cell_length_b 16.1559(3)
_cell_length_c 16.2561(6)
_cell_measurement_reflns_used 134571
_cell_measurement_temperature 150(2)
_cell_measurement_theta_max 30.51
_cell_measurement_theta_min 3.20
_cell_volume 5416.7(3)
_computing_cell_refinement 'HKL2000 (Otwinowski & Minor, 1997)'
_computing_data_collection 'COLLECT (Nonius, 1998)'
_computing_data_reduction 'HKL2000 (Otwinowski & Minor, 1997)'
_computing_molecular_graphics 'SHELXTL (Sheldrick, 2008)'
_computing_publication_material 'SHELXTL (Sheldrick, 2008); PLATON (Spek, 2003)'
_computing_structure_refinement 'SHELXL-97 (Sheldrick, 2008)'
_computing_structure_solution 'SHELXS-97 (Sheldrick, 2008)'
_diffrn_ambient_temperature 150(2)
_diffrn_measured_fraction_theta_full 0.998
_diffrn_measured_fraction_theta_max 0.998
_diffrn_measurement_device_type 'Nonius Kappa-CCD area-detector diffractometer'
_diffrn_measurement_method 'two \f and three \w scans with 2\% steps (333 frames)'
_diffrn_radiation_monochromator graphite
_diffrn_radiation_source 'fine-focus sealed tube'
_diffrn_radiation_type MoK\a
_diffrn_radiation_wavelength 0.71073
_diffrn_reflns_av_R_equivalents 0.0226
_diffrn_reflns_av_unetI/netI 0.0308
_diffrn_reflns_limit_h_max 29
_diffrn_reflns_limit_h_min -29
_diffrn_reflns_limit_k_max 23
_diffrn_reflns_limit_k_min -23
_diffrn_reflns_limit_l_max 23
_diffrn_reflns_limit_l_min -23
_diffrn_reflns_number 134571
_diffrn_reflns_theta_full 30.51
_diffrn_reflns_theta_max 30.51
_diffrn_reflns_theta_min 3.20
_diffrn_standards_decay_% 0
_diffrn_standards_interval_time 0
_diffrn_standards_number 0
_exptl_absorpt_coefficient_mu 6.041
_exptl_absorpt_correction_T_max 0.404
_exptl_absorpt_correction_T_min 0.226
_exptl_absorpt_correction_type multi-scan
_exptl_absorpt_process_details 'SCALEPACK (Otwinowski & Minor, 1997)'
_exptl_crystal_colour 'translucent light yellow'
_exptl_crystal_density_diffrn 1.740
_exptl_crystal_density_method 'not measured'
_exptl_crystal_description parallelepiped
_exptl_crystal_F_000 2728
_exptl_crystal_size_max 0.21
_exptl_crystal_size_mid 0.17
_exptl_crystal_size_min 0.15
_refine_diff_density_max 1.332
_refine_diff_density_min -1.486
_refine_diff_density_rms 0.130
_refine_ls_extinction_method none
_refine_ls_goodness_of_fit_ref 0.994
_refine_ls_hydrogen_treatment constr
_refine_ls_matrix_type full
_refine_ls_number_parameters 351
_refine_ls_number_reflns 8257
_refine_ls_number_restraints 44
_refine_ls_restrained_S_all 0.995
_refine_ls_R_factor_all 0.0480
_refine_ls_R_factor_gt 0.0319
_refine_ls_shift/su_max 0.002
_refine_ls_shift/su_mean 0.000
_refine_ls_structure_factor_coef Fsqd
_refine_ls_weighting_details 'calc w=1/[\s^2^(Fo^2^)+(0.0532P)^2^+2.5545P] where P=(Fo^2^+2Fc^2^)/3'
_refine_ls_weighting_scheme calc
_refine_ls_wR_factor_gt 0.0818
_refine_ls_wR_factor_ref 0.0874
_reflns_number_gt 6277
_reflns_number_total 8257
_reflns_threshold_expression >2sigma(I)
_cod_data_source_file cg500353k_si_002.cif
_cod_data_source_block 2
_cod_depositor_comments 'Adding full bibliography for 4510499--4510507.cif.'
_cod_database_code 4510500

loop_
_symmetry_equiv_pos_as_xyz
'x, y, z'
'-x+1/2, -y+1/2, z+1/2'
'-x, y, -z+1/2'
'x+1/2, -y+1/2, -z'
'-x, -y, -z'
'x-1/2, y-1/2, -z-1/2'
'x, -y, z-1/2'
'-x-1/2, y-1/2, z'

loop_
_atom_site_label
_atom_site_type_symbol
_atom_site_fract_x
_atom_site_fract_y
_atom_site_fract_z
_atom_site_U_iso_or_equiv
_atom_site_adp_type
_atom_site_occupancy
_atom_site_symmetry_multiplicity
_atom_site_calc_flag
_atom_site_refinement_flags
U U 0.671762(6) 0.368217(7) 0.102096(7) 0.02389(5) Uani 1 1 d .
O1 O 0.61153(12) 0.29947(14) 0.06443(14) 0.0327(5) Uani 1 1 d .
O2 O 0.73173(12) 0.43725(14) 0.13911(14) 0.0342(5) Uani 1 1 d .
O3 O 0.67753(11) 0.28743(14) 0.23452(13) 0.0291(5) Uani 1 1 d .
O4 O 0.60772(12) 0.38874(14) 0.22837(14) 0.0307(5) Uani 1 1 d .
O5 O 0.59879(12) 0.51226(14) 0.59617(12) 0.0286(5) Uani 1 1 d .
O6 O 0.65586(12) 0.53790(14) 0.48522(14) 0.0305(5) Uani 1 1 d .
O7 O 0.75654(12) 0.17069(14) 0.48644(13) 0.0325(5) Uani 1 1 d .
O8 O 0.74508(13) 0.24231(15) 0.60001(13) 0.0339(6) Uani 1 1 d .
O9 O 0.9617(7) 0.5678(8) 0.1035(8) 0.079(3) Uani 0.25 1 d PDU
O10 O 0.5000 0.5042(2) 0.2500 0.0413(8) Uani 1 2 d S
H10 H 0.5382 0.4704 0.2368 0.050 Uiso 1 1 d R
N1 N 0.80076(16) 0.22626(18) 0.27944(18) 0.0356(6) Uani 1 1 d .
H1 H 0.7633 0.2561 0.2574 0.043 Uiso 1 1 d R
N2 N 0.7970(2) 0.3860(2) 0.3160(3) 0.0590(10) Uani 1 1 d .
C1 C 0.61317(16) 0.31624(18) 0.35828(18) 0.0241(6) Uani 1 1 d .
C2 C 0.60732(17) 0.40262(19) 0.39961(17) 0.0254(6) Uani 1 1 d .
H2A H 0.6459 0.4357 0.3843 0.030 Uiso 1 1 calc R
H2B H 0.5689 0.4310 0.3765 0.030 Uiso 1 1 calc R
C3 C 0.60136(15) 0.40292(18) 0.49389(18) 0.0241(6) Uani 1 1 d .
C4 C 0.65454(16) 0.34748(19) 0.5320(2) 0.0257(6) Uani 1 1 d .
H4A H 0.6967 0.3761 0.5257 0.031 Uiso 1 1 calc R
H4B H 0.6459 0.3426 0.5917 0.031 Uiso 1 1 calc R
C5 C 0.66136(16) 0.2598(2) 0.49649(19) 0.0254(6) Uani 1 1 d .
C6 C 0.66434(16) 0.2634(2) 0.40196(18) 0.0261(7) Uani 1 1 d .
H6A H 0.7076 0.2845 0.3861 0.031 Uiso 1 1 calc R
H6B H 0.6608 0.2062 0.3808 0.031 Uiso 1 1 calc R
C7 C 0.63463(16) 0.33127(19) 0.26938(19) 0.0255(6) Uani 1 1 d .
C8 C 0.54743(17) 0.2712(2) 0.3491(2) 0.0302(7) Uani 1 1 d .
H8A H 0.5319 0.2538 0.4034 0.045 Uiso 1 1 calc R
H8B H 0.5530 0.2224 0.3139 0.045 Uiso 1 1 calc R
H8C H 0.5158 0.3087 0.3240 0.045 Uiso 1 1 calc R
C9 C 0.61863(15) 0.48988(19) 0.52582(19) 0.0253(6) Uani 1 1 d .
C10 C 0.53246(16) 0.3838(2) 0.5249(2) 0.0290(7) Uani 1 1 d .
H10A H 0.5316 0.3866 0.5851 0.044 Uiso 1 1 calc R
H10B H 0.5198 0.3281 0.5070 0.044 Uiso 1 1 calc R
H10C H 0.5020 0.4244 0.5022 0.044 Uiso 1 1 calc R
C11 C 0.72516(16) 0.22284(19) 0.52895(19) 0.0284(7) Uani 1 1 d .
C12 C 0.60973(18) 0.1980(2) 0.5306(2) 0.0327(7) Uani 1 1 d .
H12A H 0.6169 0.1432 0.5065 0.049 Uiso 1 1 calc R
H12B H 0.5662 0.2175 0.5161 0.049 Uiso 1 1 calc R
H12C H 0.6136 0.1946 0.5906 0.049 Uiso 1 1 calc R
C13 C 0.8038(2) 0.1501(2) 0.2453(2) 0.0381(8) Uani 1 1 d .
H13 H 0.7721 0.1329 0.2065 0.046 Uiso 1 1 calc R
C14 C 0.8532(2) 0.0979(2) 0.2675(2) 0.0400(8) Uani 1 1 d .
H14 H 0.8567 0.0445 0.2436 0.048 Uiso 1 1 calc R
C15 C 0.8980(2) 0.1242(2) 0.3255(3) 0.0418(9) Uani 1 1 d .
H15 H 0.9325 0.0887 0.3414 0.050 Uiso 1 1 calc R
C16 C 0.89266(19) 0.2016(2) 0.3600(2) 0.0377(8) Uani 1 1 d .
H16 H 0.9227 0.2191 0.4007 0.045 Uiso 1 1 calc R
C17 C 0.84349(18) 0.2537(2) 0.3353(2) 0.0347(8) Uani 1 1 d .
C18 C 0.83217(19) 0.3387(3) 0.3660(3) 0.0397(8) Uani 1 1 d .
C19 C 0.8525(4) 0.3656(3) 0.4423(4) 0.0670(15) Uani 1 1 d .
H19 H 0.8767 0.3305 0.4778 0.080 Uiso 1 1 calc R
C20 C 0.8361(3) 0.4462(4) 0.4656(4) 0.086(2) Uani 1 1 d .
H20 H 0.8488 0.4673 0.5177 0.103 Uiso 1 1 calc R
C21 C 0.8010(3) 0.4950(3) 0.4112(4) 0.0696(15) Uani 1 1 d .
H21 H 0.7898 0.5503 0.4251 0.083 Uiso 1 1 calc R
C22 C 0.7835(3) 0.4631(3) 0.3399(4) 0.0732(16) Uani 1 1 d .
H22 H 0.7598 0.4972 0.3031 0.088 Uiso 1 1 calc R
C23 C 0.9218(9) 0.6183(7) 0.1538(12) 0.065(4) Uani 0.25 1 d PDU
H23A H 0.8945 0.6553 0.1198 0.078 Uiso 0.25 1 calc PR
H23B H 0.9485 0.6525 0.1914 0.078 Uiso 0.25 1 calc PR
C24 C 0.8809(9) 0.5588(9) 0.2010(13) 0.080(4) Uani 0.25 1 d PDU
H24A H 0.8353 0.5622 0.1824 0.096 Uiso 0.25 1 calc PR
H24B H 0.8825 0.5720 0.2604 0.096 Uiso 0.25 1 calc PR
C25 C 0.9075(10) 0.4728(8) 0.1858(13) 0.076(4) Uani 0.25 1 d PDU
H25A H 0.8728 0.4358 0.1653 0.091 Uiso 0.25 1 calc PR
H25B H 0.9250 0.4492 0.2374 0.091 Uiso 0.25 1 calc PR
C26 C 0.9610(10) 0.4811(7) 0.1218(13) 0.074(4) Uani 0.25 1 d PDU
H26A H 1.0032 0.4629 0.1444 0.089 Uiso 0.25 1 calc PR
H26B H 0.9510 0.4481 0.0721 0.089 Uiso 0.25 1 calc PR

loop_
_atom_site_aniso_label
_atom_site_aniso_U_11
_atom_site_aniso_U_22
_atom_site_aniso_U_33
_atom_site_aniso_U_23
_atom_site_aniso_U_13
_atom_site_aniso_U_12
U 0.02938(8) 0.02426(7) 0.01805(7) 0.00062(4) 0.00114(4) 0.00333(4)
O1 0.0395(14) 0.0297(12) 0.0288(12) 0.0010(9) -0.0021(10) -0.0007(10)
O2 0.0366(14) 0.0329(12) 0.0330(13) 0.0008(10) -0.0006(10) -0.0016(10)
O3 0.0359(14) 0.0318(12) 0.0196(11) 0.0020(9) 0.0031(9) 0.0089(9)
O4 0.0389(14) 0.0321(11) 0.0211(10) 0.0039(9) 0.0046(10) 0.0115(10)
O5 0.0353(13) 0.0267(11) 0.0239(11) -0.0042(8) 0.0035(9) -0.0057(9)
O6 0.0405(14) 0.0290(11) 0.0221(11) -0.0032(9) 0.0034(10) -0.0064(10)
O7 0.0382(13) 0.0347(12) 0.0245(11) -0.0033(9) -0.0054(10) 0.0119(10)
O8 0.0416(14) 0.0370(13) 0.0231(11) -0.0061(9) -0.0075(10) 0.0168(11)
O9 0.087(7) 0.072(6) 0.077(6) -0.020(5) 0.006(5) -0.026(5)
O10 0.0290(19) 0.0386(18) 0.056(2) 0.000 0.0009(16) 0.000
N1 0.0370(17) 0.0395(16) 0.0302(15) 0.0029(12) 0.0006(13) 0.0059(14)
N2 0.051(2) 0.0414(19) 0.085(3) 0.0015(19) -0.019(2) 0.0063(17)
C1 0.0268(16) 0.0247(14) 0.0207(14) 0.0000(11) -0.0015(12) 0.0011(12)
C2 0.0311(17) 0.0239(15) 0.0211(14) -0.0008(11) -0.0003(12) 0.0002(13)
C3 0.0250(15) 0.0234(14) 0.0240(14) -0.0012(12) 0.0004(12) -0.0003(12)
C4 0.0267(16) 0.0268(15) 0.0235(15) -0.0061(12) -0.0023(12) 0.0028(12)
C5 0.0303(17) 0.0268(15) 0.0189(14) 0.0001(12) -0.0003(12) 0.0022(12)
C6 0.0312(18) 0.0267(16) 0.0204(15) 0.0005(12) 0.0007(12) 0.0031(12)
C7 0.0288(17) 0.0250(15) 0.0226(14) -0.0023(12) -0.0021(12) -0.0012(12)
C8 0.0335(19) 0.0322(16) 0.0249(15) -0.0009(13) -0.0027(13) -0.0042(14)
C9 0.0257(16) 0.0270(15) 0.0233(14) 0.0031(12) 0.0005(12) 0.0027(12)
C10 0.0280(17) 0.0316(16) 0.0274(16) 0.0000(12) 0.0023(13) -0.0006(12)
C11 0.0343(18) 0.0298(15) 0.0212(14) 0.0001(12) -0.0020(13) 0.0034(13)
C12 0.042(2) 0.0290(16) 0.0271(16) 0.0059(13) 0.0021(14) 0.0007(14)
C13 0.042(2) 0.0418(19) 0.0299(18) 0.0008(15) -0.0043(16) 0.0010(17)
C14 0.046(2) 0.0380(19) 0.0361(19) -0.0039(16) 0.0044(18) 0.0063(18)
C15 0.041(2) 0.040(2) 0.044(2) 0.0021(16) -0.0027(18) 0.0086(16)
C16 0.039(2) 0.0374(19) 0.0370(19) -0.0016(15) -0.0037(16) 0.0026(16)
C17 0.037(2) 0.0346(18) 0.0328(18) 0.0022(15) 0.0019(15) 0.0050(15)
C18 0.043(2) 0.0311(18) 0.045(2) 0.0032(18) 0.0061(17) 0.0003(15)
C19 0.106(4) 0.040(2) 0.054(3) -0.008(2) -0.012(3) 0.008(2)
C20 0.141(6) 0.050(3) 0.067(4) -0.018(3) 0.010(4) -0.006(3)
C21 0.061(3) 0.040(2) 0.108(5) -0.012(3) 0.020(3) 0.000(2)
C22 0.055(3) 0.037(2) 0.127(5) -0.008(3) -0.016(3) 0.005(2)
C23 0.081(8) 0.055(7) 0.061(7) -0.022(6) 0.009(7) -0.017(7)
C24 0.090(9) 0.073(8) 0.078(8) -0.024(7) 0.017(8) -0.020(7)
C25 0.095(9) 0.058(7) 0.075(8) -0.017(7) 0.033(7) -0.023(7)
C26 0.091(9) 0.056(7) 0.076(8) -0.023(7) 0.024(7) -0.021(7)

loop_
_atom_type_symbol
_atom_type_description
_atom_type_scat_dispersion_real
_atom_type_scat_dispersion_imag
_atom_type_scat_source
C C 0.0033 0.0016 'International Tables Vol C Tables 4.2.6.8 and 6.1.1.4'
H H 0.0000 0.0000 'International Tables Vol C Tables 4.2.6.8 and 6.1.1.4'
N N 0.0061 0.0033 'International Tables Vol C Tables 4.2.6.8 and 6.1.1.4'
O O 0.0106 0.0060 'International Tables Vol C Tables 4.2.6.8 and 6.1.1.4'
U U -9.6767 9.6646 'International Tables Vol C Tables 4.2.6.8 and 6.1.1.4'

loop_
_geom_angle_atom_site_label_1
_geom_angle_atom_site_label_2
_geom_angle_atom_site_label_3
_geom_angle
_geom_angle_site_symmetry_1
_geom_angle_site_symmetry_3
O2 U O1 179.62(11) . .
O2 U O5 86.91(10) . 7_565
O1 U O5 92.85(10) . 7_565
O2 U O6 88.12(10) . 7_565
O1 U O6 91.50(9) . 7_565
O5 U O6 53.14(7) 7_565 7_565
O2 U O4 90.38(10) . .
O1 U O4 89.80(10) . .
O5 U O4 66.26(7) 7_565 .
O6 U O4 119.37(7) 7_565 .
O2 U O7 90.05(10) . 2_654
O1 U O7 89.84(10) . 2_654
O5 U O7 122.53(7) 7_565 2_654
O6 U O7 69.41(7) 7_565 2_654
O4 U O7 171.22(7) . 2_654
O2 U O8 88.57(10) . 2_654
O1 U O8 91.65(10) . 2_654
O5 U O8 173.35(8) 7_565 2_654
O6 U O8 121.86(7) 7_565 2_654
O4 U O8 118.68(7) . 2_654
O7 U O8 52.57(7) 2_654 2_654
O2 U O3 90.17(9) . .
O1 U O3 90.21(9) . .
O5 U O3 118.08(7) 7_565 .
O6 U O3 171.13(7) 7_565 .
O4 U O3 51.92(7) . .
O7 U O3 119.31(7) 2_654 .
O8 U O3 66.77(7) 2_654 .
C7 O3 U 93.42(18) . .
C7 O4 U 96.01(19) . .
C9 O5 U 93.55(19) . 7_566
C9 O6 U 93.20(18) . 7_566
C11 O7 U 93.43(18) . 2_655
C11 O8 U 93.33(19) . 2_655
C23 O9 C26 115.9(9) . .
C17 N1 C13 123.3(3) . .
C17 N1 H1 127.1 . .
C13 N1 H1 109.6 . .
C18 N2 C22 118.2(5) . .
C7 C1 C6 109.1(3) . .
C7 C1 C8 103.7(2) . .
C6 C1 C8 112.8(3) . .
C7 C1 C2 106.8(2) . .
C6 C1 C2 110.7(3) . .
C8 C1 C2 113.4(3) . .
C3 C2 C1 116.1(3) . .
C3 C2 H2A 108.3 . .
C1 C2 H2A 108.3 . .
C3 C2 H2B 108.3 . .
C1 C2 H2B 108.3 . .
H2A C2 H2B 107.4 . .
C2 C3 C9 108.7(2) . .
C2 C3 C10 113.5(3) . .
C9 C3 C10 106.7(2) . .
C2 C3 C4 109.9(3) . .
C9 C3 C4 103.3(2) . .
C10 C3 C4 114.1(3) . .
C5 C4 C3 116.7(3) . .
C5 C4 H4A 108.1 . .
C3 C4 H4A 108.1 . .
C5 C4 H4B 108.1 . .
C3 C4 H4B 108.1 . .
H4A C4 H4B 107.3 . .
C4 C5 C11 107.9(3) . .
C4 C5 C6 110.1(3) . .
C11 C5 C6 108.8(3) . .
C4 C5 C12 113.2(3) . .
C11 C5 C12 102.3(3) . .
C6 C5 C12 113.9(3) . .
C1 C6 C5 117.2(3) . .
C1 C6 H6A 108.0 . .
C5 C6 H6A 108.0 . .
C1 C6 H6B 108.0 . .
C5 C6 H6B 108.0 . .
H6A C6 H6B 107.3 . .
O3 C7 O4 118.6(3) . .
O3 C7 C1 122.4(3) . .
O4 C7 C1 119.0(3) . .
C1 C8 H8A 109.5 . .
C1 C8 H8B 109.5 . .
H8A C8 H8B 109.5 . .
C1 C8 H8C 109.5 . .
H8A C8 H8C 109.5 . .
H8B C8 H8C 109.5 . .
O5 C9 O6 119.2(3) . .
O5 C9 C3 119.3(3) . .
O6 C9 C3 121.3(3) . .
C3 C10 H10A 109.5 . .
C3 C10 H10B 109.5 . .
H10A C10 H10B 109.5 . .
C3 C10 H10C 109.5 . .
H10A C10 H10C 109.5 . .
H10B C10 H10C 109.5 . .
O8 C11 O7 119.8(3) . .
O8 C11 C5 119.6(3) . .
O7 C11 C5 120.5(3) . .
C5 C12 H12A 109.5 . .
C5 C12 H12B 109.5 . .
H12A C12 H12B 109.5 . .
C5 C12 H12C 109.5 . .
H12A C12 H12C 109.5 . .
H12B C12 H12C 109.5 . .
N1 C13 C14 119.1(4) . .
N1 C13 H13 120.4 . .
C14 C13 H13 120.4 . .
C13 C14 C15 119.1(4) . .
C13 C14 H14 120.5 . .
C15 C14 H14 120.5 . .
C16 C15 C14 120.2(4) . .
C16 C15 H15 119.9 . .
C14 C15 H15 119.9 . .
C15 C16 C17 119.7(4) . .
C15 C16 H16 120.1 . .
C17 C16 H16 120.1 . .
N1 C17 C16 118.6(3) . .
N1 C17 C18 115.5(3) . .
C16 C17 C18 125.8(4) . .
N2 C18 C19 122.3(4) . .
N2 C18 C17 114.4(4) . .
C19 C18 C17 123.1(4) . .
C18 C19 C20 117.6(5) . .
C18 C19 H19 121.2 . .
C20 C19 H19 121.2 . .
C21 C20 C19 118.8(6) . .
C21 C20 H20 120.6 . .
C19 C20 H20 120.6 . .
C22 C21 C20 118.7(5) . .
C22 C21 H21 120.6 . .
C20 C21 H21 120.6 . .
C21 C22 N2 124.3(5) . .
C21 C22 H22 117.8 . .
N2 C22 H22 117.8 . .
O9 C23 C24 104.7(7) . .
O9 C23 H23A 110.8 . .
C24 C23 H23A 110.8 . .
O9 C23 H23B 110.8 . .
C24 C23 H23B 110.8 . .
H23A C23 H23B 108.9 . .
C23 C24 C25 107.7(6) . .
C23 C24 H24A 110.2 . .
C25 C24 H24A 110.2 . .
C23 C24 H24B 110.2 . .
C25 C24 H24B 110.2 . .
H24A C24 H24B 108.5 . .
C24 C25 C26 107.0(6) . .
C24 C25 H25A 110.3 . .
C26 C25 H25A 110.3 . .
C24 C25 H25B 110.3 . .
C26 C25 H25B 110.3 . .
H25A C25 H25B 108.6 . .
O9 C26 C25 103.6(7) . .
O9 C26 H26A 111.0 . .
C25 C26 H26A 111.0 . .
O9 C26 H26B 111.0 . .
C25 C26 H26B 111.0 . .
H26A C26 H26B 109.0 . .

loop_
_geom_bond_atom_site_label_1
_geom_bond_atom_site_label_2
_geom_bond_distance
_geom_bond_site_symmetry_2
U O2 1.771(2) .
U O1 1.775(2) .
U O5 2.450(2) 7_565
U O6 2.453(2) 7_565
U O4 2.463(2) .
U O7 2.473(2) 2_654
U O8 2.476(2) 2_654
U O3 2.520(2) .
O3 C7 1.267(4) .
O4 C7 1.271(4) .
O5 C9 1.267(4) .
O5 U 2.450(2) 7_566
O6 C9 1.275(4) .
O6 U 2.453(2) 7_566
O7 C11 1.267(4) .
O7 U 2.473(2) 2_655
O8 C11 1.266(4) .
O8 U 2.476(2) 2_655
O9 C23 1.418(9) .
O9 C26 1.432(9) .
O10 H10 0.9821 .
N1 C17 1.341(5) .
N1 C13 1.351(5) .
N1 H1 0.9782 .
N2 C18 1.330(6) .
N2 C22 1.334(6) .
C1 C7 1.531(4) .
C1 C6 1.532(4) .
C1 C8 1.546(4) .
C1 C2 1.554(4) .
C2 C3 1.538(4) .
C2 H2A 0.9900 .
C2 H2B 0.9900 .
C3 C9 1.539(4) .
C3 C10 1.539(4) .
C3 C4 1.546(4) .
C4 C5 1.535(4) .
C4 H4A 0.9900 .
C4 H4B 0.9900 .
C5 C11 1.539(4) .
C5 C6 1.539(4) .
C5 C12 1.562(5) .
C6 H6A 0.9900 .
C6 H6B 0.9900 .
C8 H8A 0.9800 .
C8 H8B 0.9800 .
C8 H8C 0.9800 .
C10 H10A 0.9800 .
C10 H10B 0.9800 .
C10 H10C 0.9800 .
C12 H12A 0.9800 .
C12 H12B 0.9800 .
C12 H12C 0.9800 .
C13 C14 1.371(6) .
C13 H13 0.9500 .
C14 C15 1.386(6) .
C14 H14 0.9500 .
C15 C16 1.375(5) .
C15 H15 0.9500 .
C16 C17 1.378(5) .
C16 H16 0.9500 .
C17 C18 1.480(5) .
C18 C19 1.380(7) .
C19 C20 1.398(7) .
C19 H19 0.9500 .
C20 C21 1.389(9) .
C20 H20 0.9500 .
C21 C22 1.319(8) .
C21 H21 0.9500 .
C22 H22 0.9500 .
C23 C24 1.492(9) .
C23 H23A 0.9900 .
C23 H23B 0.9900 .
C24 C25 1.514(9) .
C24 H24A 0.9900 .
C24 H24B 0.9900 .
C25 C26 1.523(9) .
C25 H25A 0.9900 .
C25 H25B 0.9900 .
C26 H26A 0.9900 .
C26 H26B 0.9900 .

loop_
_geom_hbond_atom_site_label_D
_geom_hbond_atom_site_label_H
_geom_hbond_atom_site_label_A
_geom_hbond_distance_DH
_geom_hbond_distance_HA
_geom_hbond_distance_DA
_geom_hbond_angle_DHA
N1 H1 O3 0.98 1.88 2.823(4) 161.6
O10 H10 O4 0.98 1.95 2.922(3) 168.4
